data_1100715
loop_
_publ_author_name
'Kay H. Horn'
'Natascha B\"ores'
'Nicolai Lehnert'
'Klaus Mersmann'
'Christian N\"ather'
'Gerhard Peters'
'Felix Tuczek'

_publ_contact_author_name 'Felix Tuczek'
_publ_section_title
;

Reduction Pathway of End-On Terminally Coordinated Dinitrogen. IV.

Geometric, Electronic, and Vibrational Structure of a W(IV)

Dialkylhydrazido Complex and Its Two-Electron-Reduced Derivative Undergoing

N-N Cleavage upon Protonation

;
_journal_name_full 'Inorganic Chemistry'
_journal_page_first 3016
_journal_page_last 3030
_journal_paper_doi 10.1021/ic048675g
_journal_volume 44
_journal_year 2005
_chemical_formula_sum 'C57 H58 N2 P4 W'
_chemical_formula_weight 1078.79
_chemical_name_systematic
;

?

;
_space_group_IT_number 2
_symmetry_cell_setting triclinic
_symmetry_space_group_name_Hall '-P 1'
_symmetry_space_group_name_H-M 'P -1'
_atom_sites_solution_hydrogens geom
_atom_sites_solution_primary direct
_atom_sites_solution_secondary difmap
_audit_creation_method SHELXL-97
_cell_angle_alpha 84.980(11)
_cell_angle_beta 76.410(10)
_cell_angle_gamma 67.177(10)
_cell_formula_units_Z 2
_cell_length_a 12.6448(11)
_cell_length_b 12.9364(12)
_cell_length_c 16.7806(16)
_cell_measurement_reflns_used 7998
_cell_measurement_temperature 180(2)
_cell_measurement_theta_max 20.5
_cell_measurement_theta_min 11.5
_cell_volume 2459.2(4)
_computing_data_collection 'IPDS program package'
_computing_data_reduction 'IPDS program package'
_computing_molecular_graphics 'XP in SHELXTL-PC'
_computing_publication_material 'CIFTAB in SHELXL-97'
_computing_structure_refinement 'SHELXL-97 (Sheldrick, 1997)'
_computing_structure_solution 'SHELXS-97 (Sheldrick, 1990)'
_diffrn_ambient_temperature 180(2)
_diffrn_measured_fraction_theta_full 0.934
_diffrn_measured_fraction_theta_max 0.934
_diffrn_measurement_device_type 'STOE IPDS'
_diffrn_measurement_method Phi-Scans
_diffrn_radiation_monochromator graphite
_diffrn_radiation_source 'fine-focus sealed tube'
_diffrn_radiation_type MoK\a
_diffrn_radiation_wavelength 0.71073
_diffrn_reflns_av_R_equivalents 0.0652
_diffrn_reflns_av_sigmaI/netI 0.0830
_diffrn_reflns_limit_h_max 14
_diffrn_reflns_limit_h_min -14
_diffrn_reflns_limit_k_max 15
_diffrn_reflns_limit_k_min -15
_diffrn_reflns_limit_l_max 19
_diffrn_reflns_limit_l_min -19
_diffrn_reflns_number 16042
_diffrn_reflns_theta_full 24.94
_diffrn_reflns_theta_max 24.94
_diffrn_reflns_theta_min 2.10
_diffrn_standards_number 0
_exptl_absorpt_coefficient_mu 2.519
_exptl_absorpt_correction_type none
_exptl_crystal_density_diffrn 1.457
_exptl_crystal_density_method 'not measured'
_exptl_crystal_description block
_exptl_crystal_F_000 1096
_exptl_crystal_size_max 0.06
_exptl_crystal_size_mid 0.04
_exptl_crystal_size_min 0.04
_refine_diff_density_max 0.944
_refine_diff_density_min -1.313
_refine_diff_density_rms 0.132
_refine_ls_extinction_coef 0.0027(3)
_refine_ls_extinction_expression Fc^*^=kFc[1+0.001xFc^2^\l^3^/sin(2\q)]^-1/4^
_refine_ls_extinction_method SHELXL
_refine_ls_goodness_of_fit_ref 1.006
_refine_ls_hydrogen_treatment mixed
_refine_ls_matrix_type full
_refine_ls_number_parameters 621
_refine_ls_number_reflns 8020
_refine_ls_number_restraints 118
_refine_ls_restrained_S_all 0.999
_refine_ls_R_factor_all 0.0599
_refine_ls_R_factor_gt 0.0423
_refine_ls_shift/su_max 0.002
_refine_ls_shift/su_mean 0.000
_refine_ls_structure_factor_coef Fsqd
_refine_ls_weighting_details 'calc w=1/[\s^2^(Fo^2^)+(0.0533P)^2^+0.0000P] where P=(Fo^2^+2Fc^2^)/3'
_refine_ls_weighting_scheme calc
_refine_ls_wR_factor_gt 0.0922
_refine_ls_wR_factor_ref 0.0989
_reflns_number_gt 6467
_reflns_number_total 8020
_reflns_threshold_expression >2sigma(I)
_cod_data_source_file ic048675gsi20040929_105115.cif
_cod_data_source_block ja029735p
_cod_database_code 1100715

loop_
_symmetry_equiv_pos_as_xyz
'x, y, z'
'-x, -y, -z'

loop_
_atom_site_label
_atom_site_type_symbol
_atom_site_fract_x
_atom_site_fract_y
_atom_site_fract_z
_atom_site_U_iso_or_equiv
_atom_site_adp_type
_atom_site_occupancy
_atom_site_symmetry_multiplicity
_atom_site_calc_flag
_atom_site_refinement_flags
_atom_site_disorder_assembly
_atom_site_disorder_group
W1 W 0.61866(2) 0.26517(2) 0.244537(14) 0.02035(10) Uani 1 1 d . . .
P1 P 0.70341(14) 0.35100(14) 0.32248(9) 0.0220(3) Uani 1 1 d . . .
P2 P 0.45459(14) 0.43240(14) 0.29642(8) 0.0210(3) Uani 1 1 d . . .
C1 C 0.5893(6) 0.4337(6) 0.4077(3) 0.0256(14) Uani 1 1 d . . .
H1A H 0.5641 0.3839 0.4492 0.031 Uiso 1 1 calc R . .
H1B H 0.6195 0.4787 0.4343 0.031 Uiso 1 1 calc R . .
C2 C 0.4859(6) 0.5110(6) 0.3701(3) 0.0247(13) Uani 1 1 d . . .
H2A H 0.5051 0.5737 0.3413 0.030 Uiso 1 1 calc R . .
H2B H 0.4150 0.5430 0.4144 0.030 Uiso 1 1 calc R . .
C11 C 0.8283(6) 0.2713(6) 0.3707(4) 0.0307(15) Uani 1 1 d . . .
C12 C 0.9226(7) 0.1856(7) 0.3258(5) 0.0419(18) Uani 1 1 d . . .
H12 H 0.9227 0.1702 0.2714 0.050 Uiso 1 1 calc R . .
C13 C 1.0172(9) 0.1224(9) 0.3607(7) 0.066(3) Uani 1 1 d . . .
H13 H 1.0815 0.0636 0.3296 0.079 Uiso 1 1 calc R . .
C14 C 1.0202(9) 0.1423(8) 0.4385(6) 0.057(2) Uani 1 1 d . . .
H14 H 1.0858 0.0984 0.4613 0.068 Uiso 1 1 calc R . .
C15 C 0.9275(8) 0.2264(9) 0.4826(5) 0.052(2) Uani 1 1 d . . .
H15 H 0.9285 0.2400 0.5371 0.063 Uiso 1 1 calc R . .
C16 C 0.8305(7) 0.2934(7) 0.4501(4) 0.0404(18) Uani 1 1 d . . .
H16 H 0.7674 0.3528 0.4814 0.048 Uiso 1 1 calc R . .
C21 C 0.7516(6) 0.4638(6) 0.2722(4) 0.0253(14) Uani 1 1 d . . .
C22 C 0.7090(7) 0.5168(7) 0.2046(4) 0.0404(19) Uani 1 1 d . . .
H22 H 0.6662 0.4878 0.1797 0.048 Uiso 1 1 calc R . .
C23 C 0.7286(8) 0.6123(7) 0.1730(4) 0.045(2) Uani 1 1 d . . .
H23 H 0.6971 0.6496 0.1275 0.055 Uiso 1 1 calc R . .
C24 C 0.7927(9) 0.6526(8) 0.2068(5) 0.054(2) Uani 1 1 d . . .
H24 H 0.8061 0.7177 0.1848 0.065 Uiso 1 1 calc R . .
C25 C 0.8384(9) 0.5993(9) 0.2732(5) 0.056(3) Uani 1 1 d . . .
H25 H 0.8841 0.6271 0.2962 0.068 Uiso 1 1 calc R . .
C26 C 0.8177(7) 0.5062(7) 0.3060(5) 0.0393(18) Uani 1 1 d . . .
H26 H 0.8485 0.4702 0.3520 0.047 Uiso 1 1 calc R . .
C31 C 0.3076(6) 0.4373(6) 0.3508(4) 0.0283(14) Uani 1 1 d . . .
C32 C 0.2905(7) 0.4103(6) 0.4338(4) 0.0365(17) Uani 1 1 d . . .
H32 H 0.3507 0.3992 0.4623 0.044 Uiso 1 1 calc R . .
C33 C 0.1860(9) 0.3992(9) 0.4755(5) 0.059(3) Uani 1 1 d . . .
H33 H 0.1739 0.3839 0.5327 0.070 Uiso 1 1 calc R . .
C34 C 0.1016(9) 0.4102(10) 0.4341(6) 0.070(3) Uani 1 1 d . . .
H34 H 0.0321 0.3990 0.4617 0.084 Uiso 1 1 calc R . .
C35 C 0.1172(8) 0.4379(9) 0.3517(6) 0.061(3) Uani 1 1 d . . .
H35 H 0.0577 0.4464 0.3233 0.073 Uiso 1 1 calc R . .
C36 C 0.2185(7) 0.4534(7) 0.3102(4) 0.0404(18) Uani 1 1 d . . .
H36 H 0.2270 0.4750 0.2542 0.049 Uiso 1 1 calc R . .
C41 C 0.4072(6) 0.5491(6) 0.2237(4) 0.0268(14) Uani 1 1 d . . .
C42 C 0.3274(7) 0.6553(6) 0.2501(5) 0.0381(17) Uani 1 1 d . . .
H42 H 0.2902 0.6674 0.3065 0.046 Uiso 1 1 calc R . .
C43 C 0.3009(9) 0.7434(7) 0.1961(5) 0.052(2) Uani 1 1 d . . .
H43 H 0.2470 0.8160 0.2154 0.062 Uiso 1 1 calc R . .
C44 C 0.3537(10) 0.7253(8) 0.1135(6) 0.061(3) Uani 1 1 d . . .
H44 H 0.3358 0.7858 0.0760 0.074 Uiso 1 1 calc R . .
C45 C 0.4318(9) 0.6203(8) 0.0854(5) 0.052(2) Uani 1 1 d . . .
H45 H 0.4664 0.6078 0.0286 0.062 Uiso 1 1 calc R . .
C46 C 0.4594(7) 0.5337(7) 0.1404(4) 0.0345(16) Uani 1 1 d . . .
H46 H 0.5151 0.4618 0.1211 0.041 Uiso 1 1 calc R . .
P3 P 0.63055(16) 0.12390(14) 0.35025(9) 0.0257(4) Uani 1 1 d . . .
P4 P 0.48201(15) 0.18338(15) 0.22039(9) 0.0242(4) Uani 1 1 d . . .
C3 C 0.5268(7) 0.0512(6) 0.3531(4) 0.0347(17) Uani 1 1 d . . .
H3A H 0.5691 -0.0202 0.3220 0.042 Uiso 1 1 calc R . .
H3B H 0.4973 0.0335 0.4105 0.042 Uiso 1 1 calc R . .
C4 C 0.4231(6) 0.1255(6) 0.3158(4) 0.0308(15) Uani 1 1 d . . .
H4A H 0.3681 0.1868 0.3542 0.037 Uiso 1 1 calc R . .
H4B H 0.3800 0.0807 0.3046 0.037 Uiso 1 1 calc R . .
C51 C 0.6092(7) 0.1453(6) 0.4616(4) 0.0332(16) Uani 1 1 d . . .
C52 C 0.7019(8) 0.1236(6) 0.5010(4) 0.0388(18) Uani 1 1 d . . .
H52 H 0.7810 0.0938 0.4708 0.047 Uiso 1 1 calc R . .
C53 C 0.6777(9) 0.1458(7) 0.5845(4) 0.044(2) Uani 1 1 d . . .
H53 H 0.7413 0.1286 0.6109 0.053 Uiso 1 1 calc R . .
C54 C 0.5652(9) 0.1915(7) 0.6295(4) 0.046(2) Uani 1 1 d . . .
H54 H 0.5507 0.2075 0.6861 0.055 Uiso 1 1 calc R . .
C55 C 0.4715(8) 0.2147(7) 0.5912(4) 0.0432(19) Uani 1 1 d . . .
H55 H 0.3928 0.2457 0.6217 0.052 Uiso 1 1 calc R . .
C56 C 0.4943(7) 0.1921(6) 0.5087(4) 0.0357(16) Uani 1 1 d . . .
H56 H 0.4302 0.2089 0.4830 0.043 Uiso 1 1 calc R . .
C61 C 0.7668(7) -0.0019(6) 0.3346(4) 0.0298(15) Uani 1 1 d . . .
C62 C 0.8533(8) -0.0156(7) 0.2626(4) 0.0402(18) Uani 1 1 d . . .
H62 H 0.8414 0.0426 0.2231 0.048 Uiso 1 1 calc R . .
C63 C 0.9543(8) -0.1093(7) 0.2469(5) 0.046(2) Uani 1 1 d . . .
H63 H 1.0115 -0.1148 0.1975 0.055 Uiso 1 1 calc R . .
C64 C 0.9734(8) -0.1961(7) 0.3027(5) 0.0422(19) Uani 1 1 d . . .
H64 H 1.0435 -0.2614 0.2920 0.051 Uiso 1 1 calc R . .
C65 C 0.8898(8) -0.1870(6) 0.3739(5) 0.0406(19) Uani 1 1 d . . .
H65 H 0.9025 -0.2466 0.4124 0.049 Uiso 1 1 calc R . .
C66 C 0.7881(7) -0.0926(6) 0.3902(4) 0.0328(16) Uani 1 1 d . . .
H66 H 0.7312 -0.0884 0.4395 0.039 Uiso 1 1 calc R . .
C71 C 0.3528(6) 0.2568(6) 0.1753(4) 0.0294(15) Uani 1 1 d . . .
C72 C 0.2439(7) 0.2437(8) 0.2052(5) 0.0433(19) Uani 1 1 d . . .
H72 H 0.2338 0.1966 0.2506 0.052 Uiso 1 1 calc R . .
C73 C 0.1518(8) 0.3027(8) 0.1657(6) 0.052(2) Uani 1 1 d . . .
H73 H 0.0776 0.2970 0.1864 0.062 Uiso 1 1 calc R . .
C74 C 0.1642(8) 0.3670(7) 0.0997(6) 0.051(2) Uani 1 1 d . . .
H74 H 0.1008 0.4032 0.0730 0.061 Uiso 1 1 calc R . .
C75 C 0.2708(8) 0.3803(7) 0.0705(5) 0.047(2) Uani 1 1 d . . .
H75 H 0.2799 0.4278 0.0251 0.056 Uiso 1 1 calc R . .
C76 C 0.3639(7) 0.3231(6) 0.1088(4) 0.0330(16) Uani 1 1 d . . .
H76 H 0.4372 0.3306 0.0878 0.040 Uiso 1 1 calc R . .
C81 C 0.5501(6) 0.0635(6) 0.1486(4) 0.0305(15) Uani 1 1 d . . .
C82 C 0.5094(8) -0.0229(7) 0.1544(5) 0.045(2) Uani 1 1 d . . .
H82 H 0.4494 -0.0256 0.1999 0.054 Uiso 1 1 calc R . .
C83 C 0.5552(10) -0.1044(8) 0.0950(6) 0.060(3) Uani 1 1 d . . .
H83 H 0.5279 -0.1641 0.1007 0.072 Uiso 1 1 calc R . .
C84 C 0.6398(9) -0.1014(7) 0.0273(6) 0.054(2) Uani 1 1 d . . .
H84 H 0.6693 -0.1572 -0.0141 0.065 Uiso 1 1 calc R . .
C85 C 0.6819(8) -0.0152(8) 0.0203(5) 0.051(2) Uani 1 1 d . . .
H85 H 0.7401 -0.0118 -0.0262 0.061 Uiso 1 1 calc R . .
C86 C 0.6383(7) 0.0651(7) 0.0814(4) 0.0406(19) Uani 1 1 d . . .
H86 H 0.6691 0.1222 0.0775 0.049 Uiso 1 1 calc R . .
N1 N 0.8015(5) 0.2355(5) 0.0745(3) 0.0305(13) Uani 1 1 d D . .
C91 C 0.9087(10) 0.1360(12) 0.0719(7) 0.036(3) Uani 0.574(17) 1 d PDU A 1
H91A H 0.8878 0.0699 0.0891 0.043 Uiso 0.574(17) 1 calc PR A 1
H91B H 0.9520 0.1454 0.1110 0.043 Uiso 0.574(17) 1 calc PR A 1
C92 C 0.9865(14) 0.1158(16) -0.0123(8) 0.053(4) Uani 0.574(17) 1 d PDU A 1
H92A H 1.0601 0.0502 -0.0109 0.064 Uiso 0.574(17) 1 calc PR A 1
H92B H 0.9465 0.0981 -0.0502 0.064 Uiso 0.574(17) 1 calc PR A 1
C93 C 1.0160(14) 0.2149(16) -0.0437(11) 0.050(4) Uani 0.574(17) 1 d PDU A 1
H93A H 1.0672 0.1993 -0.0994 0.060 Uiso 0.574(17) 1 calc PR A 1
H93B H 1.0578 0.2328 -0.0072 0.060 Uiso 0.574(17) 1 calc PR A 1
C94 C 0.899(2) 0.3139(19) -0.0459(9) 0.048(5) Uani 0.574(17) 1 d PDU A 1
H94A H 0.9146 0.3821 -0.0656 0.057 Uiso 0.574(17) 1 calc PR A 1
H94B H 0.8594 0.2966 -0.0844 0.057 Uiso 0.574(17) 1 calc PR A 1
C95 C 0.8213(14) 0.3342(13) 0.0377(8) 0.039(4) Uani 0.574(17) 1 d PDU A 1
H95A H 0.8570 0.3614 0.0737 0.047 Uiso 0.574(17) 1 calc PR A 1
H95B H 0.7445 0.3942 0.0346 0.047 Uiso 0.574(17) 1 calc PR A 1
C91' C 0.9216(13) 0.202(2) 0.0911(11) 0.054(6) Uani 0.426(17) 1 d PDU A 2
H91C H 0.9389 0.1340 0.1260 0.065 Uiso 0.426(17) 1 calc PR A 2
H91D H 0.9255 0.2628 0.1205 0.065 Uiso 0.426(17) 1 calc PR A 2
C92' C 1.010(2) 0.178(3) 0.0110(14) 0.078(8) Uani 0.426(17) 1 d PDU A 2
H92C H 1.0104 0.1122 -0.0155 0.093 Uiso 0.426(17) 1 calc PR A 2
H92D H 1.0892 0.1592 0.0212 0.093 Uiso 0.426(17) 1 calc PR A 2
C93' C 0.981(2) 0.280(2) -0.0474(13) 0.056(6) Uani 0.426(17) 1 d PDU A 2
H93C H 0.9959 0.3413 -0.0265 0.067 Uiso 0.426(17) 1 calc PR A 2
H93D H 1.0326 0.2583 -0.1026 0.067 Uiso 0.426(17) 1 calc PR A 2
C94' C 0.857(2) 0.319(3) -0.0529(11) 0.055(8) Uani 0.426(17) 1 d PDU A 2
H94C H 0.8461 0.2627 -0.0825 0.066 Uiso 0.426(17) 1 calc PR A 2
H94D H 0.8371 0.3897 -0.0850 0.066 Uiso 0.426(17) 1 calc PR A 2
C95' C 0.7750(5) 0.3402(4) 0.0293(3) 0.046(7) Uani 0.426(17) 1 d PDU A 2
H95C H 0.7847 0.3972 0.0596 0.055 Uiso 0.426(17) 1 calc PR A 2
H95D H 0.6927 0.3687 0.0229 0.055 Uiso 0.426(17) 1 calc PR A 2
N2 N 0.7195(5) 0.2498(4) 0.1482(3) 0.0253(12) Uani 1 1 d R A .

loop_
_atom_site_aniso_label
_atom_site_aniso_U_11
_atom_site_aniso_U_22
_atom_site_aniso_U_33
_atom_site_aniso_U_23
_atom_site_aniso_U_13
_atom_site_aniso_U_12
W1 0.02260(16) 0.02412(15) 0.01964(13) 0.00174(8) -0.00730(8) -0.01335(11)
P1 0.0221(9) 0.0264(9) 0.0237(7) 0.0017(6) -0.0096(6) -0.0135(8)
P2 0.0225(9) 0.0260(9) 0.0183(7) 0.0005(6) -0.0058(6) -0.0125(8)
C1 0.032(4) 0.032(4) 0.021(3) -0.002(2) -0.007(2) -0.019(3)
C2 0.025(4) 0.029(4) 0.022(3) 0.000(2) -0.006(2) -0.013(3)
C11 0.033(4) 0.033(4) 0.034(3) 0.006(3) -0.016(3) -0.016(4)
C12 0.035(5) 0.036(4) 0.053(4) -0.007(3) -0.022(4) -0.003(4)
C13 0.049(7) 0.052(6) 0.092(7) -0.005(5) -0.039(5) 0.000(5)
C14 0.047(6) 0.056(6) 0.071(6) 0.007(5) -0.042(5) -0.009(6)
C15 0.051(6) 0.067(6) 0.056(5) 0.014(4) -0.036(4) -0.029(6)
C16 0.042(5) 0.047(5) 0.040(4) 0.000(3) -0.017(3) -0.021(4)
C21 0.025(4) 0.030(4) 0.026(3) 0.000(3) -0.005(2) -0.017(3)
C22 0.043(5) 0.055(5) 0.035(4) 0.005(3) -0.013(3) -0.030(5)
C23 0.067(6) 0.049(5) 0.041(4) 0.011(3) -0.016(4) -0.043(5)
C24 0.069(7) 0.054(6) 0.051(5) 0.000(4) 0.001(4) -0.044(6)
C25 0.065(6) 0.071(7) 0.064(5) 0.003(5) -0.016(4) -0.056(6)
C26 0.042(5) 0.044(5) 0.048(4) 0.002(3) -0.018(3) -0.029(4)
C31 0.029(4) 0.031(4) 0.028(3) -0.003(3) -0.002(3) -0.015(3)
C32 0.048(5) 0.038(4) 0.029(3) -0.002(3) 0.002(3) -0.027(4)
C33 0.068(7) 0.073(7) 0.051(5) -0.010(4) 0.011(4) -0.056(6)
C34 0.052(6) 0.093(9) 0.074(6) -0.036(6) 0.027(5) -0.052(7)
C35 0.028(5) 0.091(8) 0.071(6) -0.038(5) 0.002(4) -0.032(6)
C36 0.030(4) 0.053(5) 0.042(4) -0.017(3) -0.005(3) -0.017(4)
C41 0.029(4) 0.028(4) 0.030(3) 0.003(3) -0.013(3) -0.015(3)
C42 0.045(5) 0.027(4) 0.042(4) 0.003(3) -0.020(3) -0.007(4)
C43 0.068(7) 0.029(4) 0.059(5) 0.003(4) -0.034(5) -0.009(5)
C44 0.086(8) 0.046(6) 0.056(5) 0.032(4) -0.035(5) -0.024(6)
C45 0.067(7) 0.047(5) 0.038(4) 0.018(4) -0.015(4) -0.021(5)
C46 0.039(5) 0.039(4) 0.027(3) 0.001(3) -0.010(3) -0.016(4)
P3 0.0370(11) 0.0255(9) 0.0220(7) 0.0073(6) -0.0113(7) -0.0186(9)
P4 0.0278(10) 0.0281(9) 0.0246(7) 0.0019(6) -0.0091(6) -0.0176(8)
C3 0.049(5) 0.037(4) 0.032(3) 0.010(3) -0.016(3) -0.029(4)
C4 0.037(4) 0.036(4) 0.029(3) 0.002(3) -0.007(3) -0.024(4)
C51 0.045(5) 0.027(4) 0.038(4) 0.003(3) -0.015(3) -0.022(4)
C52 0.058(5) 0.031(4) 0.040(4) 0.004(3) -0.022(3) -0.024(4)
C53 0.080(7) 0.038(4) 0.025(3) 0.010(3) -0.026(4) -0.027(5)
C54 0.089(7) 0.035(4) 0.019(3) 0.003(3) -0.011(4) -0.031(5)
C55 0.068(6) 0.033(4) 0.027(3) 0.002(3) 0.001(3) -0.024(4)
C56 0.044(5) 0.033(4) 0.030(3) 0.005(3) -0.006(3) -0.017(4)
C61 0.040(4) 0.028(4) 0.031(3) -0.001(3) -0.014(3) -0.019(4)
C62 0.055(6) 0.034(4) 0.027(3) 0.000(3) -0.007(3) -0.014(4)
C63 0.044(6) 0.042(5) 0.038(4) -0.002(3) -0.009(3) 0.000(5)
C64 0.053(6) 0.026(4) 0.050(4) -0.006(3) -0.025(4) -0.009(4)
C65 0.050(5) 0.024(4) 0.059(5) 0.006(3) -0.031(4) -0.017(4)
C66 0.044(5) 0.026(4) 0.038(4) 0.006(3) -0.017(3) -0.019(4)
C71 0.037(4) 0.022(3) 0.034(3) -0.005(3) -0.010(3) -0.013(3)
C72 0.035(5) 0.055(5) 0.052(4) 0.000(4) -0.017(3) -0.025(5)
C73 0.031(5) 0.055(6) 0.075(6) -0.014(5) -0.015(4) -0.018(5)
C74 0.047(6) 0.041(5) 0.070(5) 0.000(4) -0.036(4) -0.011(5)
C75 0.056(6) 0.038(5) 0.054(5) 0.009(4) -0.034(4) -0.017(5)
C76 0.036(4) 0.031(4) 0.041(4) 0.004(3) -0.018(3) -0.016(4)
C81 0.031(4) 0.030(4) 0.036(3) 0.007(3) -0.020(3) -0.012(4)
C82 0.060(6) 0.045(5) 0.047(4) 0.004(4) -0.019(4) -0.035(5)
C83 0.079(8) 0.052(6) 0.070(6) 0.000(5) -0.027(5) -0.040(6)
C84 0.064(7) 0.035(5) 0.069(6) -0.013(4) -0.033(5) -0.011(5)
C85 0.057(6) 0.052(5) 0.050(4) -0.015(4) -0.010(4) -0.024(5)
C86 0.045(5) 0.044(5) 0.043(4) -0.016(3) -0.008(3) -0.024(4)
N1 0.029(4) 0.032(3) 0.024(3) -0.004(2) 0.006(2) -0.012(3)
C91 0.027(7) 0.041(8) 0.031(6) 0.002(5) 0.001(5) -0.010(7)
C92 0.040(9) 0.070(11) 0.035(7) -0.008(7) 0.013(6) -0.015(8)
C93 0.041(9) 0.066(11) 0.042(8) 0.000(9) 0.009(7) -0.028(9)
C94 0.042(12) 0.059(10) 0.037(8) 0.001(7) 0.015(8) -0.028(11)
C95 0.046(11) 0.045(8) 0.027(6) -0.002(6) 0.014(6) -0.031(8)
C91' 0.025(10) 0.064(15) 0.058(11) 0.027(11) -0.007(8) -0.007(11)
C92' 0.043(12) 0.084(15) 0.060(12) 0.007(12) 0.028(10) 0.002(12)
C93' 0.048(14) 0.071(15) 0.036(9) 0.016(11) 0.022(10) -0.031(13)
C94' 0.052(16) 0.072(13) 0.030(10) -0.003(9) 0.010(10) -0.021(13)
C95' 0.029(13) 0.052(12) 0.044(11) 0.010(9) 0.008(9) -0.013(11)
N2 0.027(3) 0.027(3) 0.027(3) -0.003(2) -0.008(2) -0.013(3)

loop_
_atom_type_symbol
_atom_type_description
_atom_type_scat_dispersion_real
_atom_type_scat_dispersion_imag
_atom_type_scat_source
C C 0.0033 0.0016 'International Tables Vol C Tables 4.2.6.8 and 6.1.1.4'
H H 0.0000 0.0000 'International Tables Vol C Tables 4.2.6.8 and 6.1.1.4'
N N 0.0061 0.0033 'International Tables Vol C Tables 4.2.6.8 and 6.1.1.4'
P P 0.1023 0.0942 'International Tables Vol C Tables 4.2.6.8 and 6.1.1.4'
W W -0.8490 6.8722 'International Tables Vol C Tables 4.2.6.8 and 6.1.1.4'

loop_
_geom_angle_atom_site_label_1
_geom_angle_atom_site_label_2
_geom_angle_atom_site_label_3
_geom_angle
_geom_angle_site_symmetry_1
_geom_angle_site_symmetry_3
_geom_angle_publ_flag
N2 W1 P2 126.31(18) . . ?
N2 W1 P3 125.90(18) . . ?
P2 W1 P3 107.69(6) . . ?
N2 W1 P1 99.29(15) . . ?
P2 W1 P1 77.76(5) . . ?
P3 W1 P1 87.93(5) . . ?
N2 W1 P4 103.61(15) . . ?
P2 W1 P4 89.70(6) . . ?
P3 W1 P4 77.58(5) . . ?
P1 W1 P4 157.06(5) . . ?
C1 P1 C11 103.5(3) . . ?
C1 P1 C21 98.3(3) . . ?
C11 P1 C21 100.0(3) . . ?
C1 P1 W1 109.80(19) . . ?
C11 P1 W1 123.9(2) . . ?
C21 P1 W1 117.65(19) . . ?
C31 P2 C41 98.2(3) . . ?
C31 P2 C2 100.6(3) . . ?
C41 P2 C2 97.5(3) . . ?
C31 P2 W1 124.9(2) . . ?
C41 P2 W1 118.0(2) . . ?
C2 P2 W1 113.1(2) . . ?
C2 C1 P1 106.3(4) . . ?
C1 C2 P2 111.0(4) . . ?
C12 C11 C16 119.4(7) . . ?
C12 C11 P1 117.9(5) . . ?
C16 C11 P1 122.7(6) . . ?
C11 C12 C13 119.5(8) . . ?
C14 C13 C12 121.9(10) . . ?
C15 C14 C13 118.6(8) . . ?
C14 C15 C16 121.9(8) . . ?
C11 C16 C15 118.8(8) . . ?
C22 C21 C26 118.5(6) . . ?
C22 C21 P1 118.8(4) . . ?
C26 C21 P1 122.2(5) . . ?
C21 C22 C23 120.4(6) . . ?
C24 C23 C22 120.2(7) . . ?
C23 C24 C25 120.4(7) . . ?
C26 C25 C24 119.9(7) . . ?
C25 C26 C21 120.6(7) . . ?
C36 C31 C32 118.8(6) . . ?
C36 C31 P2 122.4(5) . . ?
C32 C31 P2 118.4(5) . . ?
C31 C32 C33 120.8(7) . . ?
C34 C33 C32 119.8(8) . . ?
C33 C34 C35 119.8(7) . . ?
C34 C35 C36 120.9(8) . . ?
C35 C36 C31 119.7(7) . . ?
C42 C41 C46 117.9(6) . . ?
C42 C41 P2 122.1(5) . . ?
C46 C41 P2 119.8(6) . . ?
C43 C42 C41 121.4(7) . . ?
C42 C43 C44 119.4(9) . . ?
C45 C44 C43 120.5(7) . . ?
C44 C45 C46 119.5(8) . . ?
C45 C46 C41 121.4(8) . . ?
C61 P3 C51 99.3(3) . . ?
C61 P3 C3 97.1(3) . . ?
C51 P3 C3 99.8(3) . . ?
C61 P3 W1 116.0(2) . . ?
C51 P3 W1 126.6(2) . . ?
C3 P3 W1 113.1(2) . . ?
C4 P4 C71 103.8(3) . . ?
C4 P4 C81 104.0(3) . . ?
C71 P4 C81 96.0(3) . . ?
C4 P4 W1 109.9(2) . . ?
C71 P4 W1 125.8(2) . . ?
C81 P4 W1 114.7(2) . . ?
C4 C3 P3 110.6(4) . . ?
C3 C4 P4 107.7(5) . . ?
C56 C51 C52 117.6(6) . . ?
C56 C51 P3 118.7(5) . . ?
C52 C51 P3 123.6(6) . . ?
C53 C52 C51 119.9(8) . . ?
C54 C53 C52 121.8(7) . . ?
C53 C54 C55 119.2(6) . . ?
C56 C55 C54 119.5(8) . . ?
C55 C56 C51 122.0(7) . . ?
C62 C61 C66 116.0(7) . . ?
C62 C61 P3 120.4(5) . . ?
C66 C61 P3 123.4(6) . . ?
C63 C62 C61 122.7(7) . . ?
C62 C63 C64 120.0(8) . . ?
C65 C64 C63 119.3(8) . . ?
C66 C65 C64 120.9(7) . . ?
C65 C66 C61 121.1(7) . . ?
C76 C71 C72 118.9(7) . . ?
C76 C71 P4 118.4(5) . . ?
C72 C71 P4 122.7(5) . . ?
C73 C72 C71 117.9(7) . . ?
C74 C73 C72 122.6(8) . . ?
C73 C74 C75 119.5(7) . . ?
C74 C75 C76 119.2(7) . . ?
C71 C76 C75 121.9(7) . . ?
C82 C81 C86 118.5(7) . . ?
C82 C81 P4 122.6(6) . . ?
C86 C81 P4 118.6(5) . . ?
C83 C82 C81 120.4(8) . . ?
C82 C83 C84 121.2(8) . . ?
C83 C84 C85 119.2(8) . . ?
C86 C85 C84 119.6(8) . . ?
C85 C86 C81 120.9(7) . . ?
N2 N1 C95' 109.9(5) . . ?
N2 N1 C95 117.5(7) . . ?
C95' N1 C95 24.2(7) . . ?
N2 N1 C91 113.8(6) . . ?
C95' N1 C91 132.9(6) . . ?
C95 N1 C91 114.1(9) . . ?
N2 N1 C91' 109.6(8) . . ?
C95' N1 C91' 108.4(9) . . ?
C95 N1 C91' 84.4(12) . . ?
C91 N1 C91' 40.2(10) . . ?
N1 C91 C92 111.6(10) . . ?
C93 C92 C91 112.0(13) . . ?
C92 C93 C94 107.1(12) . . ?
C95 C94 C93 109.8(14) . . ?
N1 C95 C94 113.7(13) . . ?
N1 C91' C92' 108.8(16) . . ?
C91' C92' C93' 111.4(17) . . ?
C94' C93' C92' 109.8(17) . . ?
C93' C94' C95' 112.5(17) . . ?
N1 C95' C94' 108.6(14) . . ?
N1 N2 W1 177.9(5) . . ?

loop_
_geom_bond_atom_site_label_1
_geom_bond_atom_site_label_2
_geom_bond_distance
_geom_bond_site_symmetry_2
_geom_bond_publ_flag
W1 N2 1.781(5) . ?
W1 P2 2.3961(18) . ?
W1 P3 2.4195(15) . ?
W1 P1 2.4346(14) . ?
W1 P4 2.4682(14) . ?
P1 C1 1.836(7) . ?
P1 C11 1.845(7) . ?
P1 C21 1.856(6) . ?
P2 C31 1.847(7) . ?
P2 C41 1.857(6) . ?
P2 C2 1.866(6) . ?
C1 C2 1.539(9) . ?
C11 C12 1.385(11) . ?
C11 C16 1.395(9) . ?
C12 C13 1.389(12) . ?
C13 C14 1.364(13) . ?
C14 C15 1.360(14) . ?
C15 C16 1.400(11) . ?
C21 C22 1.382(9) . ?
C21 C26 1.398(8) . ?
C22 C23 1.389(10) . ?
C23 C24 1.358(11) . ?
C24 C25 1.382(13) . ?
C25 C26 1.372(11) . ?
C31 C36 1.390(10) . ?
C31 C32 1.392(9) . ?
C32 C33 1.398(11) . ?
C33 C34 1.362(14) . ?
C34 C35 1.386(14) . ?
C35 C36 1.387(11) . ?
C41 C42 1.386(11) . ?
C41 C46 1.394(9) . ?
C42 C43 1.378(11) . ?
C43 C44 1.387(13) . ?
C44 C45 1.377(14) . ?
C45 C46 1.377(11) . ?
P3 C61 1.837(8) . ?
P3 C51 1.854(7) . ?
P3 C3 1.878(6) . ?
P4 C4 1.828(6) . ?
P4 C71 1.842(7) . ?
P4 C81 1.844(8) . ?
C3 C4 1.528(10) . ?
C51 C56 1.401(11) . ?
C51 C52 1.402(10) . ?
C52 C53 1.394(10) . ?
C53 C54 1.365(13) . ?
C54 C55 1.398(12) . ?
C55 C56 1.379(10) . ?
C61 C62 1.397(10) . ?
C61 C66 1.414(9) . ?
C62 C63 1.366(12) . ?
C63 C64 1.381(11) . ?
C64 C65 1.376(12) . ?
C65 C66 1.376(11) . ?
C71 C76 1.362(9) . ?
C71 C72 1.421(10) . ?
C72 C73 1.401(12) . ?
C73 C74 1.342(12) . ?
C74 C75 1.393(13) . ?
C75 C76 1.394(10) . ?
C81 C82 1.389(9) . ?
C81 C86 1.393(10) . ?
C82 C83 1.372(13) . ?
C83 C84 1.374(14) . ?
C84 C85 1.395(12) . ?
C85 C86 1.383(11) . ?
N1 N2 1.388(7) . ?
N1 C95' 1.452(7) . ?
N1 C95 1.453(14) . ?
N1 C91 1.458(12) . ?
N1 C91' 1.496(16) . ?
C91 C92 1.497(13) . ?
C92 C93 1.49(2) . ?
C93 C94 1.54(2) . ?
C94 C95 1.490(14) . ?
C91' C92' 1.500(16) . ?
C92' C93' 1.55(3) . ?
C93' C94' 1.47(2) . ?
C94' C95' 1.492(15) . ?
